data_4078675
loop_
_publ_author_name
'Blackburn, Octavia A.'
'Coe, Benjamin J.'
'Helliwell, Madeleine'
'Raftery, James'

_publ_section_title
;
 Syntheses, Structures, and Electronic and Optical Properties of
 Platinum(II) Complexes of 1,3-Bis(imino)benzene-Derived Pincer Ligands
;
_journal_issue 15
_journal_name_full Organometallics
_journal_page_first 5307
_journal_paper_doi 10.1021/om3003152
_journal_volume 31
_journal_year 2012
_chemical_formula_sum 'C10 H11 Cl N2 Pt'
_chemical_formula_weight 389.75
_space_group_IT_number 14
_symmetry_cell_setting monoclinic
_symmetry_space_group_name_Hall '-P 2ybc'
_symmetry_space_group_name_H-M 'P 1 21/c 1'
_atom_sites_solution_hydrogens geom
_atom_sites_solution_primary direct
_atom_sites_solution_secondary difmap
_audit_creation_method SHELXL-97
_cell_angle_alpha 90.00
_cell_angle_beta 109.008(2)
_cell_angle_gamma 90.00
_cell_formula_units_Z 4
_cell_length_a 9.6323(9)
_cell_length_b 16.5241(16)
_cell_length_c 6.7869(7)
_cell_measurement_reflns_used 3967
_cell_measurement_temperature 100(2)
_cell_measurement_theta_max 28.1985
_cell_measurement_theta_min 2.239
_cell_volume 1021.34(17)
_computing_cell_refinement 'Bruker SMART'
_computing_data_collection 'Bruker SMART'
_computing_data_reduction 'Bruker SAINT'
_computing_molecular_graphics 'Bruker SHELXTL'
_computing_publication_material 'Bruker SHELXTL'
_computing_structure_refinement 'SHELXL-97 (Sheldrick, 1997)'
_computing_structure_solution 'SHELXS-97 (Sheldrick, 1990)'
_diffrn_ambient_temperature 100(2)
_diffrn_measured_fraction_theta_full 0.999
_diffrn_measured_fraction_theta_max 0.962
_diffrn_measurement_device_type 'CCD area detector'
_diffrn_measurement_method 'phi and omega scans'
_diffrn_radiation_monochromator graphite
_diffrn_radiation_source 'fine-focus sealed tube'
_diffrn_radiation_type MoK\a
_diffrn_radiation_wavelength 0.71073
_diffrn_reflns_av_R_equivalents 0.0301
_diffrn_reflns_av_sigmaI/netI 0.0304
_diffrn_reflns_limit_h_max 12
_diffrn_reflns_limit_h_min -12
_diffrn_reflns_limit_k_max 21
_diffrn_reflns_limit_k_min -21
_diffrn_reflns_limit_l_max 8
_diffrn_reflns_limit_l_min -9
_diffrn_reflns_number 8727
_diffrn_reflns_theta_full 25.00
_diffrn_reflns_theta_max 28.25
_diffrn_reflns_theta_min 2.24
_exptl_absorpt_coefficient_mu 13.958
_exptl_absorpt_correction_T_max 0.6795
_exptl_absorpt_correction_T_min 0.347653
_exptl_absorpt_correction_type multi-scan
_exptl_absorpt_process_details SADABS
_exptl_crystal_colour amber
_exptl_crystal_density_diffrn 2.535
_exptl_crystal_density_method 'not measured'
_exptl_crystal_description plate
_exptl_crystal_F_000 720
_exptl_crystal_size_max 0.16
_exptl_crystal_size_mid 0.15
_exptl_crystal_size_min 0.03
_refine_diff_density_max 0.963
_refine_diff_density_min -0.653
_refine_diff_density_rms 0.151
_refine_ls_extinction_method none
_refine_ls_goodness_of_fit_ref 1.034
_refine_ls_hydrogen_treatment constr
_refine_ls_matrix_type full
_refine_ls_number_parameters 129
_refine_ls_number_reflns 2422
_refine_ls_number_restraints 0
_refine_ls_restrained_S_all 1.034
_refine_ls_R_factor_all 0.0248
_refine_ls_R_factor_gt 0.0203
_refine_ls_shift/su_max 0.001
_refine_ls_shift/su_mean 0.000
_refine_ls_structure_factor_coef Fsqd
_refine_ls_weighting_details 'calc w=1/[\s^2^(Fo^2^)+(0.0177P)^2^+0.4819P] where P=(Fo^2^+2Fc^2^)/3'
_refine_ls_weighting_scheme calc
_refine_ls_wR_factor_gt 0.0414
_refine_ls_wR_factor_ref 0.0424
_reflns_number_gt 2182
_reflns_number_total 2422
_reflns_threshold_expression >2sigma(I)
_cod_data_source_file om3003152_si_001.cif
_cod_data_source_block 12
_cod_depositor_comments
;
The following automatic conversions were performed:

'_symmetry_cell_setting' value 'Monoclinic' changed to 'monoclinic'
according to /home/saulius/struct/CIF-dictionaries/cif_core.dic
dictionary named 'cif_core.dic' version 2.4.2 from 2011-04-26.

Automatic conversion script
Id: cif_fix_values 1891 2012-01-12 08:04:46Z andrius 
;
_cod_original_sg_symbol_H-M P2(1)/c
_cod_database_code 4078675

loop_
_symmetry_equiv_pos_as_xyz
'x, y, z'
'-x, y+1/2, -z+1/2'
'-x, -y, -z'
'x, -y-1/2, z-1/2'

loop_
_atom_site_label
_atom_site_type_symbol
_atom_site_fract_x
_atom_site_fract_y
_atom_site_fract_z
_atom_site_U_iso_or_equiv
_atom_site_adp_type
_atom_site_occupancy
_atom_site_symmetry_multiplicity
_atom_site_calc_flag
_atom_site_refinement_flags
C1 C 0.2640(4) 0.29404(19) 0.2376(5) 0.0117(7) Uani 1 1 d .
C2 C 0.1201(4) 0.2652(2) 0.1795(5) 0.0137(7) Uani 1 1 d .
C3 C 0.0049(4) 0.3213(2) 0.1299(5) 0.0163(7) Uani 1 1 d .
H3 H -0.0941 0.3032 0.0883 0.020 Uiso 1 1 calc R
C4 C 0.0361(4) 0.4034(2) 0.1418(5) 0.0175(7) Uani 1 1 d .
H4 H -0.0425 0.4412 0.1102 0.021 Uiso 1 1 calc R
C5 C 0.1810(4) 0.4321(2) 0.1994(5) 0.0155(7) Uani 1 1 d .
H5 H 0.2002 0.4886 0.2054 0.019 Uiso 1 1 calc R
C6 C 0.2958(4) 0.3768(2) 0.2475(5) 0.0136(7) Uani 1 1 d .
C7 C 0.1200(4) 0.1777(2) 0.1803(5) 0.0141(7) Uani 1 1 d .
H7 H 0.0311 0.1477 0.1449 0.017 Uiso 1 1 calc R
C8 C 0.2555(4) 0.0537(2) 0.2318(6) 0.0169(7) Uani 1 1 d .
H8A H 0.3128 0.0348 0.3716 0.025 Uiso 1 1 calc R
H8B H 0.3033 0.0363 0.1318 0.025 Uiso 1 1 calc R
H8C H 0.1563 0.0307 0.1924 0.025 Uiso 1 1 calc R
C9 C 0.4535(4) 0.3891(2) 0.3090(5) 0.0154(7) Uani 1 1 d .
H9 H 0.4950 0.4418 0.3223 0.018 Uiso 1 1 calc R
C10 C 0.6942(4) 0.3321(2) 0.4116(6) 0.0176(7) Uani 1 1 d .
H10A H 0.7213 0.3888 0.4030 0.026 Uiso 1 1 calc R
H10B H 0.7324 0.2991 0.3208 0.026 Uiso 1 1 calc R
H10C H 0.7360 0.3132 0.5557 0.026 Uiso 1 1 calc R
Cl1 Cl 0.61621(9) 0.11973(5) 0.37667(14) 0.01795(18) Uani 1 1 d .
N1 N 0.2464(3) 0.14210(17) 0.2316(4) 0.0142(6) Uani 1 1 d .
N2 N 0.5348(3) 0.32496(17) 0.3450(4) 0.0153(6) Uani 1 1 d .
Pt1 Pt 0.421078(13) 0.218769(7) 0.300994(19) 0.01154(5) Uani 1 1 d .

loop_
_atom_site_aniso_label
_atom_site_aniso_U_11
_atom_site_aniso_U_22
_atom_site_aniso_U_33
_atom_site_aniso_U_23
_atom_site_aniso_U_13
_atom_site_aniso_U_12
C1 0.0142(17) 0.0114(17) 0.0098(16) 0.0005(12) 0.0043(13) -0.0004(13)
C2 0.0161(17) 0.0119(17) 0.0128(17) 0.0022(13) 0.0043(13) 0.0009(13)
C3 0.0140(18) 0.0199(19) 0.0137(17) 0.0015(14) 0.0027(14) -0.0005(14)
C4 0.0161(17) 0.0198(19) 0.0178(18) 0.0032(15) 0.0073(14) 0.0074(15)
C5 0.0212(19) 0.0110(16) 0.0150(18) 0.0015(13) 0.0067(14) 0.0013(14)
C6 0.0153(17) 0.0132(16) 0.0127(17) 0.0011(13) 0.0053(13) -0.0001(14)
C7 0.0154(17) 0.0154(17) 0.0122(17) -0.0013(13) 0.0053(13) -0.0019(14)
C8 0.0200(18) 0.0097(16) 0.0207(19) 0.0028(14) 0.0064(15) 0.0009(14)
C9 0.0181(18) 0.0134(18) 0.0144(18) -0.0002(13) 0.0050(14) -0.0009(14)
C10 0.0113(17) 0.0142(18) 0.026(2) 0.0050(15) 0.0036(14) 0.0006(14)
Cl1 0.0164(4) 0.0155(4) 0.0218(5) 0.0025(3) 0.0060(3) 0.0050(3)
N1 0.0165(15) 0.0105(14) 0.0161(15) -0.0001(12) 0.0062(12) 0.0001(11)
N2 0.0183(16) 0.0133(15) 0.0132(15) 0.0011(12) 0.0038(12) 0.0012(12)
Pt1 0.01202(8) 0.00989(8) 0.01274(8) 0.00111(5) 0.00409(5) 0.00141(5)

loop_
_atom_type_symbol
_atom_type_description
_atom_type_scat_dispersion_real
_atom_type_scat_dispersion_imag
_atom_type_scat_source
C C 0.0033 0.0016 'International Tables Vol C Tables 4.2.6.8 and 6.1.1.4'
H H 0.0000 0.0000 'International Tables Vol C Tables 4.2.6.8 and 6.1.1.4'
N N 0.0061 0.0033 'International Tables Vol C Tables 4.2.6.8 and 6.1.1.4'
Cl Cl 0.1484 0.1585 'International Tables Vol C Tables 4.2.6.8 and 6.1.1.4'
Pt Pt -1.7033 8.3905 'International Tables Vol C Tables 4.2.6.8 and 6.1.1.4'

loop_
_geom_angle_atom_site_label_1
_geom_angle_atom_site_label_2
_geom_angle_atom_site_label_3
_geom_angle
C2 C1 C6 122.0(3)
C2 C1 Pt1 119.1(2)
C6 C1 Pt1 119.0(3)
C1 C2 C3 118.6(3)
C1 C2 C7 110.0(3)
C3 C2 C7 131.4(3)
C4 C3 C2 119.6(3)
C4 C3 H3 120.2
C2 C3 H3 120.2
C3 C4 C5 121.6(3)
C3 C4 H4 119.2
C5 C4 H4 119.2
C6 C5 C4 119.1(3)
C6 C5 H5 120.4
C4 C5 H5 120.4
C5 C6 C1 119.1(3)
C5 C6 C9 130.9(3)
C1 C6 C9 110.0(3)
N1 C7 C2 116.9(3)
N1 C7 H7 121.5
C2 C7 H7 121.5
N1 C8 H8A 109.5
N1 C8 H8B 109.5
H8A C8 H8B 109.5
N1 C8 H8C 109.5
H8A C8 H8C 109.5
H8B C8 H8C 109.5
N2 C9 C6 116.9(3)
N2 C9 H9 121.5
C6 C9 H9 121.5
N2 C10 H10A 109.5
N2 C10 H10B 109.5
H10A C10 H10B 109.5
N2 C10 H10C 109.5
H10A C10 H10C 109.5
H10B C10 H10C 109.5
C7 N1 C8 120.3(3)
C7 N1 Pt1 114.5(2)
C8 N1 Pt1 125.2(2)
C9 N2 C10 120.3(3)
C9 N2 Pt1 114.4(2)
C10 N2 Pt1 125.2(2)
C1 Pt1 N1 79.48(13)
C1 Pt1 N2 79.62(13)
N1 Pt1 N2 159.10(12)
C1 Pt1 Cl1 178.31(10)
N1 Pt1 Cl1 98.90(8)
N2 Pt1 Cl1 102.00(8)

loop_
_geom_bond_atom_site_label_1
_geom_bond_atom_site_label_2
_geom_bond_distance
C1 C2 1.395(5)
C1 C6 1.399(5)
C1 Pt1 1.897(3)
C2 C3 1.401(5)
C2 C7 1.447(5)
C3 C4 1.386(5)
C3 H3 0.9500
C4 C5 1.403(5)
C4 H4 0.9500
C5 C6 1.389(5)
C5 H5 0.9500
C6 C9 1.452(5)
C7 N1 1.294(4)
C7 H7 0.9500
C8 N1 1.464(4)
C8 H8A 0.9800
C8 H8B 0.9800
C8 H8C 0.9800
C9 N2 1.293(4)
C9 H9 0.9500
C10 N2 1.456(4)
C10 H10A 0.9800
C10 H10B 0.9800
C10 H10C 0.9800
Cl1 Pt1 2.4179(8)
N1 Pt1 2.035(3)
N2 Pt1 2.039(3)

loop_
_geom_torsion_atom_site_label_1
_geom_torsion_atom_site_label_2
_geom_torsion_atom_site_label_3
_geom_torsion_atom_site_label_4
_geom_torsion
C6 C1 C2 C3 0.0(5)
Pt1 C1 C2 C3 -179.0(2)
C6 C1 C2 C7 179.3(3)
Pt1 C1 C2 C7 0.2(4)
C1 C2 C3 C4 -0.8(5)
C7 C2 C3 C4 -179.8(3)
C2 C3 C4 C5 1.0(5)
C3 C4 C5 C6 -0.6(5)
C4 C5 C6 C1 -0.1(5)
C4 C5 C6 C9 179.4(3)
C2 C1 C6 C5 0.4(5)
Pt1 C1 C6 C5 179.5(2)
C2 C1 C6 C9 -179.2(3)
Pt1 C1 C6 C9 -0.1(4)
C1 C2 C7 N1 -0.1(4)
C3 C2 C7 N1 179.0(3)
C5 C6 C9 N2 179.8(3)
C1 C6 C9 N2 -0.7(5)
C2 C7 N1 C8 -178.7(3)
C2 C7 N1 Pt1 0.0(4)
C6 C9 N2 C10 -178.7(3)
C6 C9 N2 Pt1 1.1(4)
C2 C1 Pt1 N1 -0.2(3)
C6 C1 Pt1 N1 -179.3(3)
C2 C1 Pt1 N2 179.6(3)
C6 C1 Pt1 N2 0.6(3)
C2 C1 Pt1 Cl1 17(4)
C6 C1 Pt1 Cl1 -162(3)
C7 N1 Pt1 C1 0.1(3)
C8 N1 Pt1 C1 178.7(3)
C7 N1 Pt1 N2 -0.3(5)
C8 N1 Pt1 N2 178.3(3)
C7 N1 Pt1 Cl1 -179.4(2)
C8 N1 Pt1 Cl1 -0.8(3)
C9 N2 Pt1 C1 -0.9(2)
C10 N2 Pt1 C1 178.9(3)
C9 N2 Pt1 N1 -0.5(5)
C10 N2 Pt1 N1 179.4(3)
C9 N2 Pt1 Cl1 178.6(2)
C10 N2 Pt1 Cl1 -1.6(3)
